data_7250628
loop_
_publ_author_name
'Bresciani, Giulio'
'Guelfi, Massimo'
'Dosa, Melodj'
'Guiotto, Virginia'
'Crocell\`a, Valentina'
'Lessi, Marco'
'Taddei, Marco'

_publ_section_title
;
 Synthesis and structural characterisation of CuII-based MOFs constructed
 by combining functionalised 1,4-bis(1H-imidazol-1-Yl)benzene ligands with
 copper sulfate
;
_journal_issue 24
_journal_name_full CrystEngComm
_journal_page_first 4071
_journal_page_last 4080
_journal_paper_doi 10.1039/D5CE00247H
_journal_volume 27
_journal_year 2025
_chemical_formula_sum 'C26 H24 Cu N8 O6 S'
_chemical_formula_weight 640.13
_space_group_crystal_system triclinic
_space_group_IT_number 2
_space_group_name_Hall '-P 1'
_space_group_name_H-M_alt 'P -1'
_atom_sites_solution_hydrogens geom
_atom_sites_solution_primary direct
_audit_creation_method SHELXL-2019/1
_audit_update_record
;
2025-03-26 deposited with the CCDC.	2025-04-30 downloaded from the CCDC.
;
_cell_angle_alpha 69.269(2)
_cell_angle_beta 64.997(2)
_cell_angle_gamma 64.189(2)
_cell_formula_units_Z 2
_cell_length_a 12.3984(5)
_cell_length_b 12.6201(6)
_cell_length_c 14.2990(6)
_cell_measurement_reflns_used 8439
_cell_measurement_temperature 140(2)
_cell_measurement_theta_max 24.962
_cell_measurement_theta_min 2.171
_cell_volume 1785.35(14)
_computing_structure_refinement 'SHELXL-2019/1 (Sheldrick, 2019)'
_diffrn_ambient_temperature 140(2)
_diffrn_measured_fraction_theta_full 0.997
_diffrn_measured_fraction_theta_max 0.997
_diffrn_measurement_device_type 'Bruker D8 Venture'
_diffrn_measurement_method Phi-Omega
_diffrn_radiation_type MoK\a
_diffrn_radiation_wavelength 0.71073
_diffrn_reflns_av_R_equivalents 0.0844
_diffrn_reflns_av_unetI/netI 0.0362
_diffrn_reflns_Laue_measured_fraction_full 0.997
_diffrn_reflns_Laue_measured_fraction_max 0.997
_diffrn_reflns_limit_h_max 14
_diffrn_reflns_limit_h_min -14
_diffrn_reflns_limit_k_max 15
_diffrn_reflns_limit_k_min -15
_diffrn_reflns_limit_l_max 17
_diffrn_reflns_limit_l_min -17
_diffrn_reflns_number 61482
_diffrn_reflns_point_group_measured_fraction_full 0.997
_diffrn_reflns_point_group_measured_fraction_max 0.997
_diffrn_reflns_theta_full 25.068
_diffrn_reflns_theta_max 25.067
_diffrn_reflns_theta_min 2.017
_exptl_absorpt_coefficient_mu 0.714
_exptl_absorpt_correction_T_max 0.7452
_exptl_absorpt_correction_T_min 0.6760
_exptl_absorpt_correction_type multi-scan
_exptl_absorpt_process_details '(Sheldrick G.M., 1996)'
_exptl_crystal_colour blue
_exptl_crystal_density_diffrn 1.191
_exptl_crystal_description block
_exptl_crystal_F_000 658
_exptl_crystal_size_max 0.128
_exptl_crystal_size_mid 0.074
_exptl_crystal_size_min 0.062
_refine_diff_density_max 1.249
_refine_diff_density_min -0.650
_refine_diff_density_rms 0.095
_refine_ls_extinction_method none
_refine_ls_goodness_of_fit_ref 1.041
_refine_ls_hydrogen_treatment constr
_refine_ls_matrix_type full
_refine_ls_number_parameters 436
_refine_ls_number_reflns 6309
_refine_ls_number_restraints 40
_refine_ls_restrained_S_all 1.045
_refine_ls_R_factor_all 0.0835
_refine_ls_R_factor_gt 0.0671
_refine_ls_shift/su_max 0.010
_refine_ls_shift/su_mean 0.000
_refine_ls_structure_factor_coef Fsqd
_refine_ls_weighting_details 'w=1/[\s^2^(Fo^2^)+(0.1117P)^2^+4.5956P] where P=(Fo^2^+2Fc^2^)/3'
_refine_ls_weighting_scheme calc
_refine_ls_wR_factor_gt 0.1910
_refine_ls_wR_factor_ref 0.2078
_reflns_Friedel_coverage 0.000
_reflns_number_gt 4956
_reflns_number_total 6309
_reflns_threshold_expression 'I > 2\s(I)'
_cod_data_source_file d5ce00247h3.cif
_cod_data_source_block UdP-23
_cod_depositor_comments
;
The following automatic conversions were performed:

data item '_exptl_absorpt_correction_type' value 'Multi-Scan' was
changed to 'multi-scan' in accordance with the
/home/data/users/saulius/crontab/automatic-downloads/current/RSC/lib/dictionaries/cif_core.dic
dictionary named 'cif_core.dic' version 2.4.2 last updated on
2011-04-26.

Automatic conversion script
Id: cif_fix_values 8170 2020-07-09 18:12:32Z antanas 
;
_cod_database_code 7250628
_shelx_shelxl_version_number 2019/1
_shelx_space_group_comment
;
The symmetry employed for this shelxl refinement is uniquely defined
by the following loop, which should always be used as a source of
symmetry information in preference to the above space-group names.
They are only intended as comments.
;

loop_
_space_group_symop_operation_xyz
'x, y, z'
'-x, -y, -z'

loop_
_atom_site_label
_atom_site_type_symbol
_atom_site_fract_x
_atom_site_fract_y
_atom_site_fract_z
_atom_site_U_iso_or_equiv
_atom_site_adp_type
_atom_site_occupancy
_atom_site_site_symmetry_order
_atom_site_calc_flag
_atom_site_refinement_flags_posn
_atom_site_refinement_flags_adp
_atom_site_refinement_flags_occupancy
_atom_site_disorder_assembly
_atom_site_disorder_group
Cu1 Cu 0.500000 0.500000 1.000000 0.0337(2) Uani 1 2 d S . P . .
Cu2 Cu 1.000000 0.500000 0.000000 0.0366(2) Uani 1 2 d S . P . .
S1 S 0.31931(12) 0.53334(16) 0.82572(10) 0.0578(4) Uani 1 1 d D . . . .
C15 C 0.8279(5) 0.4914(5) 0.5578(4) 0.0465(12) Uani 1 1 d . . . . .
H15 H 0.817326 0.420475 0.607977 0.056 Uiso 0.423(10) 1 calc R U P A 1
O3M O 0.9292(12) 0.3890(10) 0.4104(9) 0.078(4) Uani 0.423(10) 1 d . U P A 1
C3M C 0.915(2) 0.2734(17) 0.4859(18) 0.102(7) Uani 0.423(10) 1 d . U P A 1
H3MA H 0.975295 0.205141 0.452471 0.122 Uiso 0.423(10) 1 calc R U P A 1
H3MB H 0.828568 0.274708 0.504481 0.122 Uiso 0.423(10) 1 calc R U P A 1
H3MC H 0.930954 0.265370 0.549946 0.122 Uiso 0.423(10) 1 calc R U P A 1
C14 C 0.8814(5) 0.4910(5) 0.4515(4) 0.0456(11) Uani 1 1 d . . . . .
H14 H 0.908379 0.419581 0.427466 0.055 Uiso 0.577(10) 1 calc R U P A 2
O2M O 0.8082(8) 0.3950(7) 0.6337(6) 0.072(3) Uani 0.577(10) 1 d . U P A 2
C2M C 0.8386(17) 0.2893(11) 0.6001(11) 0.092(5) Uani 0.577(10) 1 d . U P A 2
H2MA H 0.817373 0.226896 0.661797 0.110 Uiso 0.577(10) 1 calc R U P A 2
H2MB H 0.929257 0.260707 0.561627 0.110 Uiso 0.577(10) 1 calc R U P A 2
H2MC H 0.790277 0.307438 0.553790 0.110 Uiso 0.577(10) 1 calc R U P A 2
O1A O 0.3730(6) 0.4032(6) 0.8002(5) 0.0554(19) Uani 0.605(7) 1 d D . P B 3
O2A O 0.1863(10) 0.5534(12) 0.8859(11) 0.062(2) Uani 0.605(7) 1 d D . P B 3
O3A O 0.382(3) 0.516(3) 0.8970(19) 0.075(3) Uani 0.605(7) 1 d D . P B 3
O4A O 0.3369(13) 0.6104(9) 0.7307(7) 0.142(4) Uani 0.605(7) 1 d D . P B 3
O1B O 0.4157(11) 0.5069(17) 0.7362(10) 0.107(7) Uani 0.395(7) 1 d D . P B 4
O2B O 0.2051(17) 0.527(2) 0.8582(19) 0.062(2) Uani 0.395(7) 1 d D . P B 4
O3B O 0.366(4) 0.515(4) 0.912(3) 0.075(3) Uani 0.395(7) 1 d D . P B 4
O4B O 0.2882(19) 0.6879(12) 0.7922(11) 0.142(4) Uani 0.395(7) 1 d D . P B 4
N1 N 0.2293(3) 0.8338(3) 1.0324(3) 0.0390(9) Uani 1 1 d . . . . .
N2 N 0.3954(3) 0.6701(3) 1.0228(3) 0.0369(9) Uani 1 1 d . . . . .
N3 N 0.6190(3) 0.5626(3) 0.8669(3) 0.0368(9) Uani 1 1 d . . . . .
N4 N 0.7340(4) 0.5984(4) 0.7010(3) 0.0411(9) Uani 1 1 d . . . . .
N5 N 0.9516(4) 0.5954(4) 0.2685(3) 0.0401(9) Uani 1 1 d . . . . .
N6 N 0.9937(3) 0.5570(3) 0.1174(3) 0.0362(8) Uani 1 1 d . . . . .
N7 N 0.9053(4) 0.6688(3) -0.0560(3) 0.0403(9) Uani 1 1 d . . . . .
N8 N 0.7435(4) 0.8342(3) -0.0622(4) 0.0444(10) Uani 1 1 d . . . . .
C20 C 0.9336(5) 0.7412(4) -0.1528(4) 0.0466(12) Uani 1 1 d . . . . .
H20 H 1.011583 0.722361 -0.208002 0.056 Uiso 1 1 calc R U . . .
C7 C 0.6871(5) 0.6305(5) 0.8561(4) 0.0441(11) Uani 1 1 d . . . . .
H7 H 0.684822 0.656437 0.911894 0.053 Uiso 1 1 calc R U . . .
C3 C 0.1135(4) 0.9205(4) 1.0154(4) 0.0404(11) Uani 1 1 d . . . . .
C2 C 0.0147(5) 0.9732(4) 1.0983(4) 0.0440(11) Uani 1 1 d . . . . .
H2 H 0.025007 0.954660 1.165134 0.053 Uiso 0.5 1 calc R U P C -5
O1M O 0.0328(7) 0.9363(6) 1.1959(6) 0.0508(17) Uani 0.5 1 d . . P D -6
C1M C -0.0662(12) 0.9969(11) 1.2824(12) 0.069(4) Uani 0.5 1 d . . P D -6
H1MA H -0.036484 0.968035 1.343462 0.083 Uiso 0.5 1 calc R U P D -6
H1MB H -0.143263 0.978878 1.302321 0.083 Uiso 0.5 1 calc R U P D -6
H1MC H -0.084240 1.084085 1.258635 0.083 Uiso 0.5 1 calc R U P D -6
C1 C -0.0983(4) 1.0529(4) 1.0811(4) 0.0454(12) Uani 1 1 d . . . . .
H1 H -0.165815 1.089462 1.136495 0.054 Uiso 1 1 calc R U . . .
C4 C 0.2863(5) 0.8277(5) 1.0991(5) 0.0508(13) Uani 1 1 d . . . . .
H4 H 0.258829 0.883879 1.141418 0.061 Uiso 1 1 calc R U . . .
C5 C 0.3891(5) 0.7267(5) 1.0931(5) 0.0504(13) Uani 1 1 d . . . . .
H5 H 0.447043 0.699212 1.130616 0.060 Uiso 1 1 calc R U . . .
C6 C 0.2989(4) 0.7364(4) 0.9883(4) 0.0369(10) Uani 1 1 d . . . . .
H6 H 0.280323 0.718385 0.938781 0.044 Uiso 1 1 calc R U . . .
C8 C 0.7578(5) 0.6546(5) 0.7540(4) 0.0451(12) Uani 1 1 d . . . . .
H8 H 0.812445 0.700576 0.724674 0.054 Uiso 1 1 calc R U . . .
C9 C 0.6503(4) 0.5448(5) 0.7728(4) 0.0428(11) Uani 1 1 d . . . . .
H9 H 0.618026 0.499556 0.757110 0.051 Uiso 1 1 calc R U . . .
C10 C 0.7896(5) 0.5980(5) 0.5904(4) 0.0422(11) Uani 1 1 d . . . . .
C11 C 0.8061(5) 0.7000(5) 0.5200(4) 0.0502(13) Uani 1 1 d . . . . .
H11 H 0.780451 0.771223 0.543910 0.060 Uiso 1 1 calc R U . . .
C12 C 0.8606(5) 0.6997(5) 0.4126(4) 0.0500(13) Uani 1 1 d . . . . .
H12 H 0.873375 0.770133 0.362736 0.060 Uiso 1 1 calc R U . . .
C13 C 0.8955(5) 0.5965(4) 0.3798(4) 0.0421(11) Uani 1 1 d . . . . .
C17 C 1.0377(6) 0.6497(5) 0.1952(4) 0.0535(14) Uani 1 1 d . . . . .
H17 H 1.073117 0.694774 0.207493 0.064 Uiso 1 1 calc R U . . .
C18 C 1.0613(6) 0.6261(5) 0.1033(4) 0.0539(14) Uani 1 1 d . . . . .
H18 H 1.116832 0.653297 0.037772 0.065 Uiso 1 1 calc R U . . .
C16 C 0.9291(4) 0.5406(4) 0.2171(4) 0.0378(10) Uani 1 1 d . . . . .
H16 H 0.873097 0.495620 0.249371 0.045 Uiso 1 1 calc R U . . .
C21 C 0.8343(5) 0.8438(5) -0.1588(5) 0.0512(13) Uani 1 1 d . . . . .
H21 H 0.828682 0.909082 -0.217726 0.061 Uiso 1 1 calc R U . . .
C19 C 0.7901(5) 0.7268(4) -0.0021(4) 0.0418(11) Uani 1 1 d . . . . .
H19 H 0.746081 0.697428 0.068618 0.050 Uiso 1 1 calc R U . . .
C22 C 0.6187(5) 0.9191(4) -0.0296(5) 0.0472(13) Uani 1 1 d . . . . .
C24 C 0.4521(5) 1.0298(4) 0.0974(5) 0.0529(14) Uani 1 1 d . . . . .
H24 H 0.417882 1.050178 0.164533 0.063 Uiso 1 1 calc R U . . .
C23 C 0.5725(5) 0.9489(5) 0.0671(5) 0.0552(15) Uani 1 1 d . . . . .
H23 H 0.623002 0.914331 0.112223 0.066 Uiso 0.5 1 calc R U P E -7
O4M O 0.6532(11) 0.8988(10) 0.1246(10) 0.102(3) Uani 0.5 1 d . . P F -8
C4M C 0.6175(17) 0.9382(16) 0.2179(15) 0.102(3) Uani 0.5 1 d . . P F -8
H4MA H 0.688818 0.901706 0.245399 0.122 Uiso 0.5 1 calc R U P F -8
H4MB H 0.545694 0.914045 0.270649 0.122 Uiso 0.5 1 calc R U P F -8
H4MC H 0.593255 1.026007 0.202154 0.122 Uiso 0.5 1 calc R U P F -8

loop_
_atom_site_aniso_label
_atom_site_aniso_U_11
_atom_site_aniso_U_22
_atom_site_aniso_U_33
_atom_site_aniso_U_23
_atom_site_aniso_U_13
_atom_site_aniso_U_12
Cu1 0.0238(4) 0.0307(4) 0.0378(4) -0.0106(3) -0.0123(3) 0.0034(3)
Cu2 0.0321(4) 0.0314(4) 0.0447(5) -0.0139(3) -0.0223(3) 0.0051(3)
S1 0.0340(7) 0.0903(11) 0.0375(7) -0.0114(7) -0.0092(5) -0.0147(7)
C15 0.053(3) 0.044(3) 0.043(3) -0.008(2) -0.012(2) -0.020(2)
O3M 0.095(8) 0.060(6) 0.078(7) -0.027(5) -0.006(6) -0.037(6)
C3M 0.128(18) 0.075(11) 0.111(16) -0.014(9) -0.020(13) -0.064(12)
C14 0.050(3) 0.040(3) 0.048(3) -0.014(2) -0.013(2) -0.016(2)
O2M 0.096(6) 0.063(5) 0.058(5) -0.012(4) -0.018(4) -0.036(4)
C2M 0.131(12) 0.057(7) 0.078(9) -0.019(6) -0.021(8) -0.033(8)
O1A 0.053(4) 0.053(4) 0.062(4) -0.038(3) -0.005(3) -0.012(3)
O2A 0.030(4) 0.066(7) 0.096(8) -0.046(4) -0.011(4) -0.008(4)
O3A 0.048(7) 0.080(3) 0.118(7) -0.049(5) -0.050(6) 0.003(4)
O4A 0.188(10) 0.067(5) 0.058(5) 0.005(3) 0.002(5) 0.000(6)
O1B 0.056(7) 0.177(18) 0.063(8) -0.067(10) -0.017(6) 0.014(9)
O2B 0.030(4) 0.066(7) 0.096(8) -0.046(4) -0.011(4) -0.008(4)
O3B 0.048(7) 0.080(3) 0.118(7) -0.049(5) -0.050(6) 0.003(4)
O4B 0.188(10) 0.067(5) 0.058(5) 0.005(3) 0.002(5) 0.000(6)
N1 0.0257(18) 0.0272(19) 0.053(2) -0.0084(17) -0.0107(17) -0.0016(15)
N2 0.0250(18) 0.0306(19) 0.048(2) -0.0095(17) -0.0114(16) -0.0021(15)
N3 0.0299(19) 0.037(2) 0.043(2) -0.0139(17) -0.0148(17) -0.0042(16)
N4 0.039(2) 0.049(2) 0.040(2) -0.0148(18) -0.0103(18) -0.0166(18)
N5 0.043(2) 0.043(2) 0.037(2) -0.0105(17) -0.0117(17) -0.0163(18)
N6 0.0301(19) 0.036(2) 0.042(2) -0.0095(16) -0.0155(17) -0.0060(16)
N7 0.039(2) 0.033(2) 0.051(2) -0.0138(18) -0.0263(19) 0.0011(17)
N8 0.048(2) 0.028(2) 0.062(3) -0.0133(18) -0.034(2) 0.0020(17)
C20 0.052(3) 0.035(3) 0.055(3) -0.012(2) -0.025(2) -0.006(2)
C7 0.045(3) 0.049(3) 0.048(3) -0.019(2) -0.017(2) -0.015(2)
C3 0.029(2) 0.023(2) 0.050(3) -0.0023(19) -0.008(2) 0.0007(18)
C2 0.036(2) 0.028(2) 0.049(3) -0.005(2) -0.010(2) 0.0007(19)
O1M 0.046(4) 0.037(4) 0.057(4) -0.013(3) -0.019(3) 0.003(3)
C1M 0.059(7) 0.045(6) 0.100(10) -0.030(7) -0.040(7) 0.011(5)
C1 0.032(2) 0.028(2) 0.052(3) -0.008(2) -0.004(2) 0.0019(19)
C4 0.041(3) 0.038(3) 0.074(4) -0.024(3) -0.017(3) -0.005(2)
C5 0.036(3) 0.041(3) 0.077(4) -0.024(3) -0.025(3) 0.000(2)
C6 0.026(2) 0.029(2) 0.043(3) -0.0093(19) -0.0080(19) -0.0006(18)
C8 0.045(3) 0.055(3) 0.046(3) -0.020(2) -0.010(2) -0.022(2)
C9 0.038(3) 0.048(3) 0.044(3) -0.016(2) -0.011(2) -0.013(2)
C10 0.042(3) 0.048(3) 0.040(3) -0.015(2) -0.010(2) -0.017(2)
C11 0.062(3) 0.039(3) 0.052(3) -0.015(2) -0.017(3) -0.016(2)
C12 0.066(3) 0.041(3) 0.046(3) -0.006(2) -0.018(3) -0.023(3)
C13 0.047(3) 0.044(3) 0.038(2) -0.009(2) -0.015(2) -0.017(2)
C17 0.071(4) 0.063(3) 0.042(3) -0.008(2) -0.013(3) -0.044(3)
C18 0.068(4) 0.066(4) 0.044(3) -0.008(3) -0.014(3) -0.042(3)
C16 0.030(2) 0.039(2) 0.045(3) -0.015(2) -0.012(2) -0.0065(19)
C21 0.065(3) 0.033(3) 0.060(3) -0.010(2) -0.031(3) -0.008(2)
C19 0.043(3) 0.031(2) 0.054(3) -0.012(2) -0.030(2) 0.002(2)
C22 0.054(3) 0.026(2) 0.068(3) -0.013(2) -0.041(3) 0.005(2)
C24 0.058(3) 0.036(3) 0.065(3) -0.021(2) -0.037(3) 0.009(2)
C23 0.059(3) 0.037(3) 0.072(4) -0.019(3) -0.044(3) 0.011(2)
O4M 0.105(7) 0.100(6) 0.123(8) -0.046(6) -0.086(6) 0.012(5)
C4M 0.105(7) 0.100(6) 0.123(8) -0.046(6) -0.086(6) 0.012(5)

loop_
_atom_type_symbol
_atom_type_description
_atom_type_scat_dispersion_real
_atom_type_scat_dispersion_imag
_atom_type_scat_source
C C 0.0033 0.0016 'International Tables Vol C Tables 4.2.6.8 and 6.1.1.4'
H H 0.0000 0.0000 'International Tables Vol C Tables 4.2.6.8 and 6.1.1.4'
Cu Cu 0.3201 1.2651 'International Tables Vol C Tables 4.2.6.8 and 6.1.1.4'
N N 0.0061 0.0033 'International Tables Vol C Tables 4.2.6.8 and 6.1.1.4'
O O 0.0106 0.0060 'International Tables Vol C Tables 4.2.6.8 and 6.1.1.4'
S S 0.1246 0.1234 'International Tables Vol C Tables 4.2.6.8 and 6.1.1.4'

loop_
_geom_angle_atom_site_label_1
_geom_angle_atom_site_label_2
_geom_angle_atom_site_label_3
_geom_angle
_geom_angle_site_symmetry_1
_geom_angle_site_symmetry_3
_geom_angle_publ_flag
N3 Cu1 N3 180.0 2_667 . ?
N3 Cu1 N2 89.80(15) 2_667 . ?
N3 Cu1 N2 90.20(15) . . ?
N3 Cu1 N2 90.21(15) 2_667 2_667 ?
N3 Cu1 N2 89.80(15) . 2_667 ?
N2 Cu1 N2 180.00(12) . 2_667 ?
N3 Cu1 O3A 91.7(7) 2_667 . ?
N3 Cu1 O3A 88.3(7) . . ?
N2 Cu1 O3A 91.5(8) . . ?
N2 Cu1 O3A 88.5(8) 2_667 . ?
N3 Cu1 O3A 88.3(7) 2_667 2_667 ?
N3 Cu1 O3A 91.7(7) . 2_667 ?
N2 Cu1 O3A 88.5(8) . 2_667 ?
N2 Cu1 O3A 91.5(8) 2_667 2_667 ?
N3 Cu1 O3B 86.7(11) 2_667 . ?
N3 Cu1 O3B 93.3(11) . . ?
N2 Cu1 O3B 89.9(12) . . ?
N2 Cu1 O3B 90.1(12) 2_667 . ?
N3 Cu1 O3B 93.3(11) 2_667 2_667 ?
N3 Cu1 O3B 86.7(11) . 2_667 ?
N2 Cu1 O3B 90.1(12) . 2_667 ?
N2 Cu1 O3B 89.9(12) 2_667 2_667 ?
N7 Cu2 N7 180.0 . 2_765 ?
N7 Cu2 N6 88.66(15) . . ?
N7 Cu2 N6 91.34(15) 2_765 . ?
N7 Cu2 N6 91.34(15) . 2_765 ?
N7 Cu2 N6 88.66(15) 2_765 2_765 ?
N6 Cu2 N6 180.0 . 2_765 ?
N7 Cu2 O2A 84.8(4) . 1_654 ?
N7 Cu2 O2A 95.2(4) 2_765 1_654 ?
N6 Cu2 O2A 90.7(3) . 1_654 ?
N6 Cu2 O2A 89.3(3) 2_765 1_654 ?
N7 Cu2 O2A 95.2(4) . 2_666 ?
N7 Cu2 O2A 84.8(4) 2_765 2_666 ?
N6 Cu2 O2A 89.3(3) . 2_666 ?
N6 Cu2 O2A 90.7(3) 2_765 2_666 ?
O2B S1 O1B 128.5(10) . . ?
O4A S1 O3A 121.5(14) . . ?
O4A S1 O2A 112.5(9) . . ?
O3A S1 O2A 107.4(12) . . ?
O2B S1 O3B 114(2) . . ?
O1B S1 O3B 111.6(19) . . ?
O4A S1 O1A 105.6(5) . . ?
O3A S1 O1A 102.8(13) . . ?
O2A S1 O1A 105.3(5) . . ?
O2B S1 O4B 101.9(12) . . ?
O1B S1 O4B 97.0(10) . . ?
O3B S1 O4B 93.7(19) . . ?
O2M C15 C14 124.1(5) . . ?
O2M C15 C10 117.0(5) . . ?
C14 C15 C10 118.9(5) . . ?
C14 C15 H15 120.5 . . ?
C10 C15 H15 120.5 . . ?
C14 O3M C3M 118.1(12) . . ?
O3M C3M H3MA 109.5 . . ?
O3M C3M H3MB 109.5 . . ?
H3MA C3M H3MB 109.5 . . ?
O3M C3M H3MC 109.5 . . ?
H3MA C3M H3MC 109.5 . . ?
H3MB C3M H3MC 109.5 . . ?
C15 C14 O3M 123.9(7) . . ?
C15 C14 C13 119.2(5) . . ?
O3M C14 C13 116.8(6) . . ?
C15 C14 H14 120.4 . . ?
C13 C14 H14 120.4 . . ?
C15 O2M C2M 117.0(8) . . ?
O2M C2M H2MA 109.5 . . ?
O2M C2M H2MB 109.5 . . ?
H2MA C2M H2MB 109.5 . . ?
O2M C2M H2MC 109.5 . . ?
H2MA C2M H2MC 109.5 . . ?
H2MB C2M H2MC 109.5 . . ?
S1 O2A Cu2 157.0(8) . 1_456 ?
S1 O3A Cu1 174(2) . . ?
S1 O3B Cu1 160(3) . . ?
C6 N1 C4 107.1(4) . . ?
C6 N1 C3 124.5(4) . . ?
C4 N1 C3 128.3(4) . . ?
C6 N2 C5 106.8(4) . . ?
C6 N2 Cu1 122.5(3) . . ?
C5 N2 Cu1 129.1(3) . . ?
C9 N3 C7 106.0(4) . . ?
C9 N3 Cu1 126.9(3) . . ?
C7 N3 Cu1 127.1(3) . . ?
C9 N4 C8 107.0(4) . . ?
C9 N4 C10 127.2(4) . . ?
C8 N4 C10 125.8(4) . . ?
C16 N5 C17 106.9(4) . . ?
C16 N5 C13 126.1(4) . . ?
C17 N5 C13 127.0(4) . . ?
C16 N6 C18 106.1(4) . . ?
C16 N6 Cu2 130.2(3) . . ?
C18 N6 Cu2 123.7(3) . . ?
C19 N7 C20 106.8(4) . . ?
C19 N7 Cu2 122.2(4) . . ?
C20 N7 Cu2 130.7(3) . . ?
C19 N8 C21 107.7(4) . . ?
C19 N8 C22 124.9(5) . . ?
C21 N8 C22 127.3(4) . . ?
C21 C20 N7 109.9(5) . . ?
C21 C20 H20 125.1 . . ?
N7 C20 H20 125.1 . . ?
C8 C7 N3 109.7(4) . . ?
C8 C7 H7 125.2 . . ?
N3 C7 H7 125.2 . . ?
C1 C3 C2 120.5(4) 2_577 . ?
C1 C3 N1 119.4(4) 2_577 . ?
C2 C3 N1 120.0(4) . . ?
C1 C2 O1M 123.3(5) . . ?
C1 C2 C3 118.9(5) . . ?
O1M C2 C3 117.7(5) . . ?
C1 C2 H2 120.6 . . ?
C3 C2 H2 120.6 . . ?
C2 O1M C1M 118.6(7) . . ?
O1M C1M H1MA 109.5 . . ?
O1M C1M H1MB 109.5 . . ?
H1MA C1M H1MB 109.5 . . ?
O1M C1M H1MC 109.5 . . ?
H1MA C1M H1MC 109.5 . . ?
H1MB C1M H1MC 109.5 . . ?
C3 C1 C2 120.6(5) 2_577 . ?
C3 C1 H1 119.7 2_577 . ?
C2 C1 H1 119.7 . . ?
C5 C4 N1 106.9(5) . . ?
C5 C4 H4 126.5 . . ?
N1 C4 H4 126.5 . . ?
C4 C5 N2 108.4(5) . . ?
C4 C5 H5 125.8 . . ?
N2 C5 H5 125.8 . . ?
N2 C6 N1 110.8(4) . . ?
N2 C6 H6 124.6 . . ?
N1 C6 H6 124.6 . . ?
C7 C8 N4 105.8(4) . . ?
C7 C8 H8 127.1 . . ?
N4 C8 H8 127.1 . . ?
N3 C9 N4 111.6(4) . . ?
N3 C9 H9 124.2 . . ?
N4 C9 H9 124.2 . . ?
C11 C10 C15 121.5(5) . . ?
C11 C10 N4 119.6(4) . . ?
C15 C10 N4 118.9(4) . . ?
C10 C11 C12 119.7(5) . . ?
C10 C11 H11 120.1 . . ?
C12 C11 H11 120.1 . . ?
C13 C12 C11 119.1(5) . . ?
C13 C12 H12 120.4 . . ?
C11 C12 H12 120.4 . . ?
C12 C13 C14 121.5(5) . . ?
C12 C13 N5 119.5(4) . . ?
C14 C13 N5 118.9(4) . . ?
C18 C17 N5 106.0(4) . . ?
C18 C17 H17 127.0 . . ?
N5 C17 H17 127.0 . . ?
C17 C18 N6 109.9(5) . . ?
C17 C18 H18 125.1 . . ?
N6 C18 H18 125.1 . . ?
N6 C16 N5 111.1(4) . . ?
N6 C16 H16 124.4 . . ?
N5 C16 H16 124.4 . . ?
C20 C21 N8 105.7(5) . . ?
C20 C21 H21 127.2 . . ?
N8 C21 H21 127.2 . . ?
N7 C19 N8 109.9(5) . . ?
N7 C19 H19 125.0 . . ?
N8 C19 H19 125.0 . . ?
C23 C22 C24 121.5(5) . 2_675 ?
C23 C22 N8 119.8(4) . . ?
C24 C22 N8 118.7(5) 2_675 . ?
C23 C24 C22 119.5(5) . 2_675 ?
C23 C24 H24 120.2 . . ?
C22 C24 H24 120.2 2_675 . ?
O4M C23 C22 116.5(7) . . ?
O4M C23 C24 124.5(7) . . ?
C22 C23 C24 119.0(5) . . ?
C22 C23 H23 120.5 . . ?
C24 C23 H23 120.5 . . ?
C23 O4M C4M 119.1(10) . . ?
O4M C4M H4MA 109.5 . . ?
O4M C4M H4MB 109.5 . . ?
H4MA C4M H4MB 109.5 . . ?
O4M C4M H4MC 109.5 . . ?
H4MA C4M H4MC 109.5 . . ?
H4MB C4M H4MC 109.5 . . ?

loop_
_geom_bond_atom_site_label_1
_geom_bond_atom_site_label_2
_geom_bond_distance
_geom_bond_site_symmetry_2
_geom_bond_publ_flag
Cu1 N3 2.000(4) 2_667 ?
Cu1 N3 2.000(4) . ?
Cu1 N2 2.027(4) . ?
Cu1 N2 2.027(4) 2_667 ?
Cu1 O3A 2.387(16) . ?
Cu1 O3A 2.387(16) 2_667 ?
Cu1 O3B 2.39(3) . ?
Cu1 O3B 2.39(3) 2_667 ?
Cu2 N7 1.992(4) . ?
Cu2 N7 1.992(4) 2_765 ?
Cu2 N6 2.010(4) . ?
Cu2 N6 2.010(4) 2_765 ?
Cu2 O2A 2.417(12) 1_654 ?
Cu2 O2A 2.417(12) 2_666 ?
S1 O2B 1.320(18) . ?
S1 O4A 1.356(8) . ?
S1 O1B 1.356(11) . ?
S1 O3A 1.435(15) . ?
S1 O2A 1.454(10) . ?
S1 O3B 1.48(2) . ?
S1 O1A 1.594(6) . ?
S1 O4B 1.738(13) . ?
C15 O2M 1.349(9) . ?
C15 C14 1.378(7) . ?
C15 C10 1.398(7) . ?
C15 H15 0.9500 . ?
O3M C14 1.390(11) . ?
O3M C3M 1.51(2) . ?
C3M H3MA 0.9800 . ?
C3M H3MB 0.9800 . ?
C3M H3MC 0.9800 . ?
C14 C13 1.392(7) . ?
C14 H14 0.9500 . ?
O2M C2M 1.419(14) . ?
C2M H2MA 0.9800 . ?
C2M H2MB 0.9800 . ?
C2M H2MC 0.9800 . ?
N1 C6 1.348(6) . ?
N1 C4 1.374(7) . ?
N1 C3 1.434(6) . ?
N2 C6 1.308(6) . ?
N2 C5 1.385(6) . ?
N3 C9 1.306(6) . ?
N3 C7 1.378(6) . ?
N4 C9 1.345(6) . ?
N4 C8 1.383(6) . ?
N4 C10 1.434(6) . ?
N5 C16 1.342(6) . ?
N5 C17 1.375(6) . ?
N5 C13 1.445(6) . ?
N6 C16 1.299(6) . ?
N6 C18 1.369(6) . ?
N7 C19 1.314(6) . ?
N7 C20 1.359(7) . ?
N8 C19 1.350(6) . ?
N8 C21 1.369(7) . ?
N8 C22 1.436(6) . ?
C20 C21 1.349(7) . ?
C20 H20 0.9500 . ?
C7 C8 1.352(7) . ?
C7 H7 0.9500 . ?
C3 C1 1.374(7) 2_577 ?
C3 C2 1.404(7) . ?
C2 C1 1.387(7) . ?
C2 O1M 1.388(9) . ?
C2 H2 0.9500 . ?
O1M C1M 1.480(14) . ?
C1M H1MA 0.9800 . ?
C1M H1MB 0.9800 . ?
C1M H1MC 0.9800 . ?
C1 H1 0.9500 . ?
C4 C5 1.351(7) . ?
C4 H4 0.9500 . ?
C5 H5 0.9500 . ?
C6 H6 0.9500 . ?
C8 H8 0.9500 . ?
C9 H9 0.9500 . ?
C10 C11 1.361(7) . ?
C11 C12 1.393(7) . ?
C11 H11 0.9500 . ?
C12 C13 1.368(7) . ?
C12 H12 0.9500 . ?
C17 C18 1.332(7) . ?
C17 H17 0.9500 . ?
C18 H18 0.9500 . ?
C16 H16 0.9500 . ?
C21 H21 0.9500 . ?
C19 H19 0.9500 . ?
C22 C23 1.376(8) . ?
C22 C24 1.382(7) 2_675 ?
C24 C23 1.378(7) . ?
C24 H24 0.9500 . ?
C23 O4M 1.362(10) . ?
C23 H23 0.9500 . ?
O4M C4M 1.413(18) . ?
C4M H4MA 0.9800 . ?
C4M H4MB 0.9800 . ?
C4M H4MC 0.9800 . ?

loop_
_geom_torsion_atom_site_label_1
_geom_torsion_atom_site_label_2
_geom_torsion_atom_site_label_3
_geom_torsion_atom_site_label_4
_geom_torsion
_geom_torsion_site_symmetry_1
_geom_torsion_site_symmetry_2
_geom_torsion_site_symmetry_3
_geom_torsion_site_symmetry_4
_geom_torsion_publ_flag
C10 C15 C14 O3M 176.4(8) . . . . ?
O2M C15 C14 C13 179.0(6) . . . . ?
C10 C15 C14 C13 -0.1(8) . . . . ?
C3M O3M C14 C15 3.7(17) . . . . ?
C3M O3M C14 C13 -179.7(12) . . . . ?
C14 C15 O2M C2M -3.7(13) . . . . ?
C10 C15 O2M C2M 175.5(10) . . . . ?
O4A S1 O2A Cu2 139(2) . . . 1_456 ?
O3A S1 O2A Cu2 -84(2) . . . 1_456 ?
O1A S1 O2A Cu2 25(2) . . . 1_456 ?
O2B S1 O3B Cu1 -176(8) . . . . ?
O1B S1 O3B Cu1 28(10) . . . . ?
O4B S1 O3B Cu1 -71(9) . . . . ?
C19 N7 C20 C21 -0.7(6) . . . . ?
Cu2 N7 C20 C21 172.7(3) . . . . ?
C9 N3 C7 C8 1.0(6) . . . . ?
Cu1 N3 C7 C8 179.5(3) . . . . ?
C6 N1 C3 C1 -33.5(7) . . . 2_577 ?
C4 N1 C3 C1 150.9(5) . . . 2_577 ?
C6 N1 C3 C2 143.6(5) . . . . ?
C4 N1 C3 C2 -32.0(7) . . . . ?
C1 C3 C2 C1 -0.2(8) 2_577 . . . ?
N1 C3 C2 C1 -177.2(4) . . . . ?
C1 C3 C2 O1M 175.5(6) 2_577 . . . ?
N1 C3 C2 O1M -1.5(8) . . . . ?
C1 C2 O1M C1M -8.9(11) . . . . ?
C3 C2 O1M C1M 175.6(8) . . . . ?
O1M C2 C1 C3 -175.3(6) . . . 2_577 ?
C3 C2 C1 C3 0.2(8) . . . 2_577 ?
C6 N1 C4 C5 0.1(6) . . . . ?
C3 N1 C4 C5 176.3(5) . . . . ?
N1 C4 C5 N2 -0.1(6) . . . . ?
C6 N2 C5 C4 0.1(6) . . . . ?
Cu1 N2 C5 C4 -165.3(4) . . . . ?
C5 N2 C6 N1 -0.1(5) . . . . ?
Cu1 N2 C6 N1 166.6(3) . . . . ?
C4 N1 C6 N2 0.0(5) . . . . ?
C3 N1 C6 N2 -176.4(4) . . . . ?
N3 C7 C8 N4 -1.0(6) . . . . ?
C9 N4 C8 C7 0.5(6) . . . . ?
C10 N4 C8 C7 -179.2(5) . . . . ?
C7 N3 C9 N4 -0.7(5) . . . . ?
Cu1 N3 C9 N4 -179.2(3) . . . . ?
C8 N4 C9 N3 0.1(6) . . . . ?
C10 N4 C9 N3 179.8(4) . . . . ?
O2M C15 C10 C11 179.6(6) . . . . ?
C14 C15 C10 C11 -1.2(8) . . . . ?
O2M C15 C10 N4 0.8(8) . . . . ?
C14 C15 C10 N4 -180.0(5) . . . . ?
C9 N4 C10 C11 140.2(5) . . . . ?
C8 N4 C10 C11 -40.2(7) . . . . ?
C9 N4 C10 C15 -41.0(7) . . . . ?
C8 N4 C10 C15 138.6(5) . . . . ?
C15 C10 C11 C12 0.9(8) . . . . ?
N4 C10 C11 C12 179.7(5) . . . . ?
C10 C11 C12 C13 0.7(8) . . . . ?
C11 C12 C13 C14 -2.0(8) . . . . ?
C11 C12 C13 N5 179.7(5) . . . . ?
C15 C14 C13 C12 1.8(8) . . . . ?
O3M C14 C13 C12 -175.0(7) . . . . ?
C15 C14 C13 N5 -179.9(5) . . . . ?
O3M C14 C13 N5 3.3(9) . . . . ?
C16 N5 C13 C12 -140.4(5) . . . . ?
C17 N5 C13 C12 39.7(8) . . . . ?
C16 N5 C13 C14 41.3(7) . . . . ?
C17 N5 C13 C14 -138.6(6) . . . . ?
C16 N5 C17 C18 0.8(6) . . . . ?
C13 N5 C17 C18 -179.3(5) . . . . ?
N5 C17 C18 N6 -0.9(7) . . . . ?
C16 N6 C18 C17 0.7(6) . . . . ?
Cu2 N6 C18 C17 179.9(4) . . . . ?
C18 N6 C16 N5 -0.2(5) . . . . ?
Cu2 N6 C16 N5 -179.3(3) . . . . ?
C17 N5 C16 N6 -0.4(6) . . . . ?
C13 N5 C16 N6 179.7(4) . . . . ?
N7 C20 C21 N8 0.8(6) . . . . ?
C19 N8 C21 C20 -0.5(5) . . . . ?
C22 N8 C21 C20 -178.2(4) . . . . ?
C20 N7 C19 N8 0.4(5) . . . . ?
Cu2 N7 C19 N8 -173.7(3) . . . . ?
C21 N8 C19 N7 0.1(5) . . . . ?
C22 N8 C19 N7 177.9(4) . . . . ?
C19 N8 C22 C23 47.8(7) . . . . ?
C21 N8 C22 C23 -134.9(6) . . . . ?
C19 N8 C22 C24 -133.0(5) . . . 2_675 ?
C21 N8 C22 C24 44.3(7) . . . 2_675 ?
C24 C22 C23 O4M -176.0(8) 2_675 . . . ?
N8 C22 C23 O4M 3.2(10) . . . . ?
C24 C22 C23 C24 1.4(10) 2_675 . . . ?
N8 C22 C23 C24 -179.4(5) . . . . ?
C22 C24 C23 O4M 175.8(9) 2_675 . . . ?
C22 C24 C23 C22 -1.4(10) 2_675 . . . ?
C22 C23 O4M C4M 171.7(13) . . . . ?
C24 C23 O4M C4M -5.5(19) . . . . ?
